data_4022718
loop_
_publ_author_name
'D. Scott Bohle'
'Lindsey E. McQuade'
'Inna Perepichka'
'Lijuan Zhang'

_publ_section_title
;
 Methylation of Sydnone N-Oxides: Kinetic and Thermodynamic
 Control in the Alkylation Site of an Electron-Rich Heterocycle
;
_journal_name_full 'Journal of Organic Chemistry'
_journal_page_first 3625
_journal_page_last 3631
_journal_paper_doi 10.1021/jo062235k
_journal_volume 72
_journal_year 2007
_chemical_formula_sum 'C5 H6 N2 O5'
_chemical_formula_weight 174.12
_chemical_name_systematic
; 
 4-methylcarboxy2-methyl-3-sydnone N-oxide 
;
_space_group_IT_number 19
_symmetry_cell_setting orthorhombic
_symmetry_space_group_name_Hall 'P 2ac 2ab'
_symmetry_space_group_name_H-M 'P 21 21 21'
_atom_sites_solution_hydrogens geom
_atom_sites_solution_primary direct
_atom_sites_solution_secondary difmap
_audit_creation_method SHELXL-97
_cell_angle_alpha 90.00
_cell_angle_beta 90.00
_cell_angle_gamma 90.00
_cell_formula_units_Z 4
_cell_length_a 5.0184(7)
_cell_length_b 7.3717(10)
_cell_length_c 18.440(2)
_cell_measurement_reflns_used 2999
_cell_measurement_temperature 100(2)
_cell_measurement_theta_max 26.79
_cell_measurement_theta_min 2.98
_cell_volume 682.18(16)
_computing_cell_refinement 'Bruker SMART'
_computing_data_collection 'Bruker SMART'
_computing_data_reduction 'Bruker SAINT'
_computing_molecular_graphics 'Bruker SHELXTL'
_computing_publication_material 'Bruker SHELXTL'
_computing_structure_refinement 'SHELXL-97 (Sheldrick, 1997)'
_computing_structure_solution 'SHELXS-97 (Sheldrick, 1990)'
_diffrn_ambient_temperature 100(2)
_diffrn_measured_fraction_theta_full 0.952
_diffrn_measured_fraction_theta_max 0.952
_diffrn_measurement_device_type 'CCD area detector'
_diffrn_measurement_method 'phi and omega scans'
_diffrn_radiation_monochromator graphite
_diffrn_radiation_source 'fine-focus sealed tube'
_diffrn_radiation_type MoK\a
_diffrn_radiation_wavelength 0.71073
_diffrn_reflns_av_R_equivalents 0.091
_diffrn_reflns_av_sigmaI/netI 0.1271
_diffrn_reflns_limit_h_max 4
_diffrn_reflns_limit_h_min -6
_diffrn_reflns_limit_k_max 8
_diffrn_reflns_limit_k_min -9
_diffrn_reflns_limit_l_max 19
_diffrn_reflns_limit_l_min -23
_diffrn_reflns_number 3211
_diffrn_reflns_theta_full 26.79
_diffrn_reflns_theta_max 26.79
_diffrn_reflns_theta_min 2.98
_exptl_absorpt_coefficient_mu 0.154
_exptl_absorpt_correction_type none
_exptl_crystal_colour colorless
_exptl_crystal_density_diffrn 1.695
_exptl_crystal_density_meas ?
_exptl_crystal_density_method none
_exptl_crystal_description flake
_exptl_crystal_F_000 360
_exptl_crystal_size_max 0.40
_exptl_crystal_size_mid 0.20
_exptl_crystal_size_min 0.05
_refine_diff_density_max 0.407
_refine_diff_density_min -0.366
_refine_diff_density_rms 0.090
_refine_ls_abs_structure_details 'Flack H D (1983), Acta Cryst. A39, 876-881'
_refine_ls_abs_structure_Flack -0.6(11)
_refine_ls_extinction_coef 0.015(10)
_refine_ls_extinction_expression Fc^*^=kFc[1+0.001xFc^2^\l^3^/sin(2\q)]^-1/4^
_refine_ls_extinction_method SHELXL
_refine_ls_goodness_of_fit_ref 0.970
_refine_ls_hydrogen_treatment none
_refine_ls_matrix_type full
_refine_ls_number_parameters 110
_refine_ls_number_reflns 1321
_refine_ls_number_restraints 0
_refine_ls_restrained_S_all 0.970
_refine_ls_R_factor_all 0.0608
_refine_ls_R_factor_gt 0.0603
_refine_ls_shift/su_max 0.001
_refine_ls_shift/su_mean 0.000
_refine_ls_structure_factor_coef Fsqd
_refine_ls_weighting_details 'calc w=1/[\s^2^(Fo^2^)+(0.1000P)^2^+0.0000P] where P=(Fo^2^+2Fc^2^)/3'
_refine_ls_weighting_scheme calc
_refine_ls_wR_factor_gt 0.1333
_refine_ls_wR_factor_ref 0.1341
_reflns_number_gt 1298
_reflns_number_total 1321
_reflns_threshold_expression >2sigma(I)
_cod_data_source_file jo062235ksi20061031_122703.cif
_cod_data_source_block KineticIsomer
_cod_depositor_comments
;
The following automatic conversions were performed:
'_symmetry_cell_setting' value 'Orthorhombic' changed to 'orthorhombic'
according to '/home/saulius/struct/CIF-dictionaries/cif_core.dic'
dictionary named 'cif_core.dic' version 2.4.1 from 2010-06-29.

Automatic conversion script
Id: cif_fix_enum 1527 2010-12-29 10:47:43Z saulius 

The following automatic conversions were performed:

'_exptl_crystal_density_meas' value 'none' was changed to '?' - the
value is perceived as not measured.

Automatic conversion script
Id: cif_fix_values 3008 2015-01-20 13:52:24Z robertas 
;
_cod_database_code 4022718

loop_
_symmetry_equiv_pos_as_xyz
'x, y, z'
'-x+1/2, -y, z+1/2'
'-x, y+1/2, -z+1/2'
'x+1/2, -y+1/2, -z'

loop_
_atom_site_label
_atom_site_type_symbol
_atom_site_fract_x
_atom_site_fract_y
_atom_site_fract_z
_atom_site_U_iso_or_equiv
_atom_site_adp_type
_atom_site_occupancy
_atom_site_symmetry_multiplicity
_atom_site_calc_flag
_atom_site_refinement_flags
N1 N 1.0506(3) 0.9239(2) 0.59939(8) 0.0142(4) Uani 1 1 d .
N2 N 1.2356(3) 0.9679(2) 0.55374(9) 0.0166(4) Uani 1 1 d .
O1 O 0.8632(2) 1.04673(17) 0.61799(8) 0.0175(4) Uani 1 1 d .
O2 O 1.3863(3) 0.81183(18) 0.54672(7) 0.0177(4) Uani 1 1 d .
C1 C 1.0574(3) 0.7511(2) 0.62598(9) 0.0137(4) Uani 1 1 d .
C2 C 1.2807(3) 0.6714(2) 0.59127(10) 0.0153(4) Uani 1 1 d .
O3 O 1.3862(2) 0.52405(17) 0.59146(8) 0.0204(4) Uani 1 1 d .
C3 C 0.8909(3) 0.6684(3) 0.68127(10) 0.0145(4) Uani 1 1 d .
O5 O 0.9373(3) 0.51730(17) 0.70400(7) 0.0187(4) Uani 1 1 d .
O4 O 0.6895(3) 0.77377(16) 0.70370(7) 0.0153(3) Uani 1 1 d .
C4 C 0.5338(4) 0.6994(2) 0.76268(10) 0.0175(4) Uani 1 1 d .
H4A H 0.3921 0.7849 0.7758 0.026 Uiso 1 1 calc R
H4B H 0.6493 0.6790 0.8047 0.026 Uiso 1 1 calc R
H4C H 0.4544 0.5840 0.7475 0.026 Uiso 1 1 calc R
C5 C 0.8740(4) 1.2114(2) 0.57416(9) 0.0182(4) Uani 1 1 d .
H5A H 0.7337 1.2951 0.5899 0.027 Uiso 1 1 calc R
H5B H 0.8472 1.1802 0.5230 0.027 Uiso 1 1 calc R
H5C H 1.0483 1.2693 0.5802 0.027 Uiso 1 1 calc R

loop_
_atom_site_aniso_label
_atom_site_aniso_U_11
_atom_site_aniso_U_22
_atom_site_aniso_U_33
_atom_site_aniso_U_23
_atom_site_aniso_U_13
_atom_site_aniso_U_12
N1 0.0132(6) 0.0106(7) 0.0187(7) 0.0000(5) -0.0013(7) 0.0015(7)
N2 0.0143(7) 0.0145(7) 0.0211(7) 0.0016(6) 0.0020(6) 0.0013(7)
O1 0.0167(7) 0.0090(6) 0.0267(7) 0.0024(5) 0.0049(5) 0.0041(5)
O2 0.0145(7) 0.0142(6) 0.0245(7) 0.0006(5) 0.0027(5) 0.0024(5)
C1 0.0119(8) 0.0075(7) 0.0217(8) -0.0007(6) -0.0023(7) 0.0011(7)
C2 0.0146(7) 0.0123(7) 0.0190(8) -0.0009(7) -0.0013(7) -0.0013(7)
O3 0.0182(7) 0.0135(6) 0.0294(7) -0.0024(6) 0.0024(6) 0.0065(5)
C3 0.0106(8) 0.0124(7) 0.0206(8) -0.0029(7) -0.0037(7) 0.0023(7)
O5 0.0153(7) 0.0112(6) 0.0296(7) 0.0051(5) 0.0015(6) 0.0018(6)
O4 0.0134(6) 0.0099(6) 0.0225(6) 0.0005(5) 0.0022(5) 0.0010(6)
C4 0.0171(8) 0.0140(8) 0.0215(8) 0.0019(6) 0.0032(8) 0.0002(8)
C5 0.0211(9) 0.0089(8) 0.0246(9) 0.0039(7) 0.0018(8) 0.0014(7)

loop_
_atom_type_symbol
_atom_type_description
_atom_type_scat_dispersion_real
_atom_type_scat_dispersion_imag
_atom_type_scat_source
C C 0.0033 0.0016 'International Tables Vol C Tables 4.2.6.8 and 6.1.1.4'
H H 0.0000 0.0000 'International Tables Vol C Tables 4.2.6.8 and 6.1.1.4'
N N 0.0061 0.0033 'International Tables Vol C Tables 4.2.6.8 and 6.1.1.4'
O O 0.0106 0.0060 'International Tables Vol C Tables 4.2.6.8 and 6.1.1.4'

loop_
_geom_angle_atom_site_label_1
_geom_angle_atom_site_label_2
_geom_angle_atom_site_label_3
_geom_angle
N2 N1 O1 119.83(14)
N2 N1 C1 116.67(14)
O1 N1 C1 123.49(15)
N1 N2 O2 104.19(13)
N1 O1 C5 113.02(13)
N2 O2 C2 110.32(12)
N1 C1 C2 104.13(15)
N1 C1 C3 128.99(16)
C2 C1 C3 126.71(15)
O3 C2 C1 135.86(17)
O3 C2 O2 119.46(15)
C1 C2 O2 104.69(14)
O5 C3 O4 124.80(17)
O5 C3 C1 121.17(15)
O4 C3 C1 114.03(15)
C3 O4 C4 114.82(14)

loop_
_geom_bond_atom_site_label_1
_geom_bond_atom_site_label_2
_geom_bond_distance
N1 N2 1.295(2)
N1 O1 1.3495(19)
N1 C1 1.366(2)
N2 O2 1.3826(18)
O1 C5 1.459(2)
O2 C2 1.424(2)
C1 C2 1.418(2)
C1 C3 1.452(2)
C2 O3 1.209(2)
C3 O5 1.213(2)
C3 O4 1.340(2)
O4 C4 1.447(2)

loop_
_cod_related_entry_id
_cod_related_entry_database
_cod_related_entry_code
1 ChemSpider 17597589
